data_1559404
loop_
_publ_author_name
'Hauge, Sverre'
'Maroy, Kjartan'

_publ_section_title
;
 Reactions between Selenocyanate and Bromine. Syntheses and Crystal
 Structures of Phenyltrimethylammonium Salts of Dibromoselenocyanate,
 [C6H5(CH3)3N][SeCNBr2], and Bromodiselenocyanate,
 [C6H5(CH3)3N][(SeCN)2Br]
;
_journal_name_full 'Acta Chemica Scandinavica'
_journal_page_first 1166
_journal_page_last 1169
_journal_paper_doi 10.3891/acta.chem.scand.46-1166
_journal_volume 46
_journal_year 1992
_chemical_formula_sum 'C11 H14 Br N3 Se2'
_chemical_formula_weight 426.1
_chemical_name_common
;
[C6H5(CH3)3N][(SeCN)2Br]
;
_space_group_IT_number 33
_space_group_name_Hall 'P -2bc 2a'
_space_group_name_H-M_alt 'P 21 n b'
_symmetry_cell_setting orthorhombic
_symmetry_Int_Tables_number 33
_symmetry_space_group_name_Hall 'P -2bc 2a'
_symmetry_space_group_name_H-M 'P 21 n b'
_cell_angle_alpha 90.
_cell_angle_beta 90.
_cell_angle_gamma 90.
_cell_formula_units_Z 4
_cell_length_a 6.795(1)
_cell_length_b 10.212(1)
_cell_length_c 21.521(2)
_cell_volume 1493.4(3)
_diffrn_ambient_temperature 293
_diffrn_radiation_probe x-ray
_diffrn_radiation_type MoK\a
_diffrn_radiation_wavelength 0.71069
_exptl_absorpt_coefficient_mu 7.54
_exptl_crystal_density_diffrn 1.895
_exptl_crystal_F_000 816
_refine_ls_goodness_of_fit_ref 1.091
_refine_ls_number_parameters 153
_refine_ls_number_reflns 1293
_refine_ls_R_factor_gt 0.054
_refine_ls_wR_factor_gt 0.047
_cod_data_source_file Acta-Chem-Scand-1992-46-1166-2.cif
_cod_data_source_block 2
_cod_database_code 1559404

loop_
_space_group_symop_id
_space_group_symop_operation_xyz
1 x,y,z
2 1/2+x,-y,-z
3 1/2+x,1/2-y,1/2+z
4 x,1/2+y,1/2-z

loop_
_atom_site_label
_atom_site_type_symbol
_atom_site_thermal_displace_type
_atom_site_fract_x
_atom_site_fract_y
_atom_site_fract_z
_atom_site_occupancy
_atom_site_U_iso_or_equiv
_atom_site_calc_flag
_atom_site_refinement_flags
_atom_site_disorder_assembly
_atom_site_disorder_group
Se1 Se Uiso 0.3153(3) 0.72499(12) 0.04032(5) 1.000 0.0407(3) . . . .
Se2 Se Uiso 0.6228(2) 0.83974(11) 0.04937(5) 1.000 0.0361(3) . . . .
Br Br Uiso 1.00000 0.99009(13) 0.07447(6) 1.000 0.0448(3) . . . .
N3 N Uiso 1.0223(15) 0.7740(9) 0.8477(9) 1.000 0.037(3) . . . .
C31 C Uiso 1.061(2) 0.9027(15) 0.8161(6) 1.000 0.068(5) . . . .
C32 C Uiso 1.210(2) 0.6965(18) 0.8476(8) 1.000 0.091(6) . . . .
C33 C Uiso 0.974(2) 0.8101(13) 0.9131(5) 1.000 0.055(4) . . . .
C34 C Uiso 0.8666(17) 0.6964(10) 0.8163(5) 1.000 0.037(4) . . . .
C35 C Uiso 0.777(2) 0.5961(13) 0.8485(6) 1.000 0.061(5) . . . .
C36 C Uiso 0.639(2) 0.5214(13) 0.8204(7) 1.000 0.065(4) . . . .
C37 C Uiso 0.586(2) 0.5458(13) 0.7595(7) 1.000 0.060(4) . . . .
C38 C Uiso 0.671(2) 0.6457(14) 0.7288(6) 1.000 0.060(4) . . . .
C39 C Uiso 0.816(2) 0.7215(13) 0.7567(5) 1.000 0.049(4) . . . .
N1 N Uiso 0.4811(19) 0.4832(13) -0.0418(13) 1.000 0.068(4) . . . .
N2 N Uiso 0.7297(18) 0.6906(13) 0.1653(11) 1.000 0.071(4) . . . .
C1 C Uiso 0.4227(19) 0.5758(12) 0.0059(6) 1.000 0.047(4) . . . .
C2 C Uiso 0.692(2) 0.7478(13) 0.1217(5) 1.000 0.048(4) . . . .

loop_
_atom_type_symbol
_atom_type_description
_atom_type_scat_dispersion_real
_atom_type_scat_dispersion_imag
_atom_type_scat_source
C C 0.0033 0.0016 ' International Tables Vol C Tables 4.2.6.8 and 6.1.1.4'
Br Br -0.2901 2.4595 ' International Tables Vol C Tables 4.2.6.8 and 6.1.1.4'
N N 0.0061 0.0033 ' International Tables Vol C Tables 4.2.6.8 and 6.1.1.4'
Se Se -0.0929 2.2259 ' International Tables Vol C Tables 4.2.6.8 and 6.1.1.4'

loop_
_geom_angle_atom_site_label_1
_geom_angle_atom_site_label_2
_geom_angle_atom_site_label_3
_geom_angle
_geom_angle_site_symmetry_1
_geom_angle_site_symmetry_2
_geom_angle_site_symmetry_3
_geom_angle_publ_flag
Se2 Se1 C1 95.2(4) . . . yes
Se1 Se2 C2 92.4(4) . . . yes
C31 N3 C34 112.7(13) . . . yes
C32 N3 C33 108.6(13) . . . yes
C31 N3 C33 104.4(10) . . . yes
C33 N3 C34 113.9(10) . . . yes
C32 N3 C34 108.9(11) . . . yes
C31 N3 C32 108.2(11) . . . yes
N3 C34 C35 118.9(11) . . . yes
C35 C34 C39 120.4(11) . . . no
N3 C34 C39 120.8(11) . . . yes
C34 C35 C36 120.1(12) . . . no
C35 C36 C37 120.2(13) . . . no
C36 C37 C38 119.4(13) . . . no
C37 C38 C39 121.0(12) . . . no
C34 C39 C38 119.0(12) . . . no
Se1 C1 N1 158.5(12) . . . yes
Se2 C2 N2 178.4(13) . . . yes

loop_
_geom_bond_atom_site_label_1
_geom_bond_atom_site_label_2
_geom_bond_distance
_geom_bond_site_symmetry_1
_geom_bond_site_symmetry_2
_geom_bond_publ_flag
Se1 Se2 2.404(2) . . yes
Se1 C1 1.845(13) . . yes
Se2 C2 1.878(12) . . yes
N3 C31 1.503(19) . . yes
N3 C32 1.501(18) . . yes
N3 C33 1.49(2) . . yes
N3 C34 1.485(17) . . yes
C34 C39 1.352(15) . . no
C34 C35 1.378(17) . . no
C35 C36 1.352(19) . . no
C36 C37 1.38(2) . . no
C37 C38 1.35(2) . . no
C38 C39 1.389(19) . . no
N1 C1 1.45(3) . . yes
N2 C2 1.14(2) . . yes

loop_
_geom_torsion_atom_site_label_1
_geom_torsion_atom_site_label_2
_geom_torsion_atom_site_label_3
_geom_torsion_atom_site_label_4
_geom_torsion
_geom_torsion_site_symmetry_1
_geom_torsion_site_symmetry_2
_geom_torsion_site_symmetry_3
_geom_torsion_site_symmetry_4
_geom_torsion_publ_flag
Se2 Se1 C1 N1 -98(3) . . . . no
C1 Se1 Se2 C2 -79.4(6) . . . . no
C33 N3 C34 C35 -43.3(14) . . . . no
C31 N3 C34 C39 19.4(16) . . . . no
C32 N3 C34 C35 78.0(16) . . . . no
C33 N3 C34 C39 138.1(12) . . . . no
C32 N3 C34 C39 -100.6(15) . . . . no
C31 N3 C34 C35 -162.0(12) . . . . no
N3 C34 C35 C36 -178.0(12) . . . . no
C35 C34 C39 C38 0.7(19) . . . . no
C39 C34 C35 C36 0.6(19) . . . . no
N3 C34 C39 C38 179.3(11) . . . . no
C34 C35 C36 C37 -1(2) . . . . no
C35 C36 C37 C38 -1(2) . . . . no
C36 C37 C38 C39 2(2) . . . . no
C37 C38 C39 C34 -2(2) . . . . no
